data_1504346
loop_
_publ_author_name
'Mahaney, Paige E.'
'Gavrin, Lori K.'
'Trybulski, Eugene J.'
'Stack, Gary P.'
'Vu, T. An'
'Cohn, Stephen T.'
'Ye, Fei'
'Belardi, Justin K.'
'Santilli, Arthur A.'
'Sabatucci, Joseph P.'
'Leiter, Jennifer'
'Johnston, Grace H.'
'Bray, Jenifer A.'
'Burroughs, Kevin D.'
'Cosmi, Scott A.'
'Leventhal, Liza'
'Koury, Elizabeth J.'
'Zhang, Yingru'
'Mugford, Cheryl A.'
'Ho, Douglas M.'
'Rosenzweig-Lipson, Sharon J'
'Platt, Brian'
'Smith, Valerie A.'
'Deecher, Darlene C.'

_publ_section_title
;
 Structure-activity relationships of the cycloalkanol ethylamine scaffold:
 discovery of selective norepinephrine reuptake inhibitors.
;
_journal_issue 13
_journal_name_full 'Journal of medicinal chemistry'
_journal_page_first 4038
_journal_page_last 4049
_journal_paper_doi 10.1021/jm8002262
_journal_volume 51
_journal_year 2008
_chemical_absolute_configuration ad
_chemical_formula_iupac '(C19 H31 Cl N2 O 2+) (Cl 1-)2'
_chemical_formula_moiety 'C19 H31 Cl N2 O 2+, 2(Cl 1-)'
_chemical_formula_structural '(C19 H31 Cl N2 O) (Cl)2'
_chemical_formula_sum 'C19 H31 Cl3 N2 O'
_chemical_formula_weight 409.81
_chemical_name_common 'WAY-214,050-A-1  [ I-13233-115-2 ]'
_chemical_name_systematic
; 
 1-[(1R)-1-(3-Chlorophenyl)-2-(4-methylpiperazin-1-yl)ethyl]cyclohexanol
 Dihydrochloride
;
_space_group_IT_number 4
_symmetry_cell_setting monoclinic
_symmetry_space_group_name_Hall 'P 2yb'
_symmetry_space_group_name_H-M 'P 1 21 1'
_atom_sites_solution_hydrogens geom
_atom_sites_solution_primary direct
_atom_sites_solution_secondary difmap
_audit_creation_method SHELXL
_cell_angle_alpha 90.00
_cell_angle_beta 94.469(1)
_cell_angle_gamma 90.00
_cell_formula_units_Z 2
_cell_length_a 10.3558(2)
_cell_length_b 6.8232(1)
_cell_length_c 14.7816(3)
_cell_measurement_reflns_used 28882
_cell_measurement_temperature 200(2)
_cell_measurement_theta_max 27.47
_cell_measurement_theta_min 1.38
_cell_volume 1041.29(3)
_computing_cell_refinement DENZO-SMN
_computing_data_collection 'Nonius COLLECT'
_computing_data_reduction 'DENZO-SMN, Siemens SHELXTL'
_computing_molecular_graphics 'Siemens SHELXTL'
_computing_publication_material 'Siemens SHELXTL'
_computing_structure_refinement 'Siemens SHELXTL'
_computing_structure_solution 'Siemens SHELXTL'
_diffrn_ambient_temperature 200(2)
_diffrn_measured_fraction_theta_full 1.000
_diffrn_measured_fraction_theta_max 1.000
_diffrn_measurement_device 'Nonius KappaCCD'
_diffrn_measurement_method '\w scans; 900 1.0\% rotations'
_diffrn_radiation_monochromator graphite
_diffrn_radiation_source 'fine-focus sealed tube'
_diffrn_radiation_type 'Mo K\a'
_diffrn_radiation_wavelength 0.71073
_diffrn_reflns_av_R_equivalents 0.0899
_diffrn_reflns_av_sigmaI/netI 0.0536
_diffrn_reflns_limit_h_max 13
_diffrn_reflns_limit_h_min -13
_diffrn_reflns_limit_k_max 8
_diffrn_reflns_limit_k_min -8
_diffrn_reflns_limit_l_max 19
_diffrn_reflns_limit_l_min 0
_diffrn_reflns_number 28882
_diffrn_reflns_theta_full 27.47
_diffrn_reflns_theta_max 27.47
_diffrn_reflns_theta_min 1.38
_diffrn_standards_decay_% 0
_diffrn_standards_number 0
_exptl_absorpt_coefficient_mu 0.450
_exptl_absorpt_correction_T_max 0.99152
_exptl_absorpt_correction_T_min 0.93377
_exptl_absorpt_correction_type gaussian
_exptl_crystal_colour Colorless
_exptl_crystal_density_diffrn 1.307
_exptl_crystal_density_method 'not measured'
_exptl_crystal_description Needle
_exptl_crystal_F_000 436
_exptl_crystal_size_max 0.18
_exptl_crystal_size_mid 0.10
_exptl_crystal_size_min 0.02
_refine_diff_density_max 0.211
_refine_diff_density_min -0.199
_refine_diff_density_rms 0.048
_refine_ls_abs_structure_details 'Flack H D (1983), Acta Cryst. A39, 876-881'
_refine_ls_abs_structure_Flack 0.07(6)
_refine_ls_extinction_coef 0.0083(11)
_refine_ls_extinction_expression Fc^*^=kFc[1+0.001xFc^2^\l^3^/sin(2\q)]^-1/4^
_refine_ls_extinction_method SHELXL
_refine_ls_goodness_of_fit_all 1.079
_refine_ls_goodness_of_fit_obs 1.099
_refine_ls_hydrogen_treatment refall
_refine_ls_matrix_type full
_refine_ls_number_parameters 351
_refine_ls_number_reflns 4761
_refine_ls_number_restraints 1
_refine_ls_restrained_S_all 1.079
_refine_ls_restrained_S_obs 1.099
_refine_ls_R_factor_all 0.0665
_refine_ls_R_factor_obs 0.0484
_refine_ls_shift/esd_max 0.000
_refine_ls_shift/esd_mean 0.000
_refine_ls_structure_factor_coef Fsqd
_refine_ls_weighting_details 'w=1/[\s^2^(Fo^2^)+(0.0120P)^2^+0.7355P] where P=(Fo^2^+2Fc^2^)/3'
_refine_ls_weighting_scheme calc
_refine_ls_wR_factor_all 0.0906
_refine_ls_wR_factor_obs 0.0832
_reflns_number_observed 3932
_reflns_number_total 4761
_reflns_observed_criterion I&gt;2\s(I)
_cod_data_source_file jm8002262-file004.cif
_cod_data_source_block 1-[(1R)-1-(3-chlorophenyl)-2-(4-methylpiperazin-1-yl)ethyl]cyclohexanol
_cod_depositor_comments
;
The following automatic conversions were performed:

'_symmetry_cell_setting' value 'Monoclinic' changed to 'monoclinic'
according to /home/saulius/struct/CIF-dictionaries/cif_core.dic
dictionary named 'cif_core.dic' version 2.4.1 from 2010-06-29.

Automatic conversion script
Id: cif_fix_values 1715 2011-07-08 13:25:40Z adriana 
;
_cod_database_code 1504346

loop_
_symmetry_equiv_pos_as_xyz
'x, y, z'
'-x, y+1/2, -z'

loop_
_atom_site_aniso_label
_atom_site_aniso_U_11
_atom_site_aniso_U_22
_atom_site_aniso_U_33
_atom_site_aniso_U_23
_atom_site_aniso_U_13
_atom_site_aniso_U_12
Cl1 0.0346(4) 0.0615(6) 0.0445(5) -0.0111(4) 0.0160(4) -0.0011(4)
O1 0.0222(11) 0.0416(14) 0.0481(14) 0.0085(11) 0.0085(10) -0.0006(10)
N1 0.0228(12) 0.0221(13) 0.0269(12) 0.0014(10) 0.0052(9) 0.0008(10)
N2 0.0337(13) 0.0232(12) 0.0289(13) 0.0018(11) 0.0012(10) -0.0006(11)
C1 0.0216(14) 0.033(2) 0.0305(15) 0.0017(14) 0.0024(11) -0.0009(13)
C2 0.031(2) 0.038(2) 0.037(2) 0.008(2) 0.0020(15) 0.0032(15)
C3 0.029(2) 0.057(2) 0.045(2) 0.012(2) -0.004(2) 0.003(2)
C4 0.034(2) 0.085(3) 0.040(2) 0.006(2) -0.005(2) -0.002(2)
C5 0.033(2) 0.077(3) 0.045(2) -0.019(2) -0.004(2) -0.005(2)
C6 0.031(2) 0.047(2) 0.037(2) -0.012(2) 0.0007(15) 0.000(2)
C7 0.0238(14) 0.0205(14) 0.0322(15) -0.0006(13) 0.0046(11) -0.0022(12)
C8 0.0222(14) 0.032(2) 0.0229(14) 0.0016(12) 0.0001(11) -0.0019(12)
C9 0.028(2) 0.034(2) 0.028(2) -0.0007(13) 0.0036(13) -0.0043(13)
C10 0.0260(15) 0.047(2) 0.0236(15) -0.0031(15) 0.0025(12) 0.0019(15)
C11 0.029(2) 0.058(2) 0.026(2) 0.008(2) 0.0012(14) -0.013(2)
C12 0.035(2) 0.043(2) 0.032(2) 0.002(2) -0.0018(13) -0.009(2)
C13 0.034(2) 0.032(2) 0.032(2) 0.0019(13) 0.0011(14) -0.0044(13)
C14 0.0227(15) 0.0249(14) 0.0302(15) 0.0004(13) 0.0035(11) 0.0031(13)
C15 0.0223(14) 0.0291(15) 0.032(2) -0.0026(14) 0.0050(12) -0.0017(13)
C16 0.0249(14) 0.0258(14) 0.0306(15) -0.0048(14) 0.0043(11) 0.0026(13)
C17 0.036(2) 0.027(2) 0.029(2) 0.0008(14) 0.0095(13) -0.0040(14)
C18 0.031(2) 0.0262(14) 0.030(2) -0.0013(13) 0.0099(12) 0.0031(14)
C19 0.044(2) 0.031(2) 0.036(2) 0.003(2) -0.0056(15) -0.002(2)
Cl2 0.0412(4) 0.0223(3) 0.0515(5) -0.0005(4) -0.0017(4) 0.0012(3)
Cl3 0.0392(4) 0.0280(3) 0.0430(4) -0.0043(4) 0.0130(3) -0.0044(3)

loop_
_atom_site_label
_atom_site_type_symbol
_atom_site_fract_x
_atom_site_fract_y
_atom_site_fract_z
_atom_site_U_iso_or_equiv
_atom_site_thermal_displace_type
_atom_site_occupancy
_atom_site_calc_flag
Cl1 Cl 0.00672(8) 0.95004(14) 0.40327(6) 0.0462(2) Uani 1 d
O1 O 0.6168(2) 0.8866(3) 0.2246(2) 0.0370(6) Uani 1 d
H1O H 0.6819(36) 0.8356(51) 0.2176(24) 0.040(11) Uiso 1 d
N1 N 0.3188(2) 0.7388(4) 0.05375(15) 0.0238(5) Uani 1 d
H1N H 0.3334(44) 0.8856(68) 0.0491(29) 0.086(15) Uiso 1 d
N2 N 0.1350(2) 0.6844(4) -0.1039(2) 0.0287(5) Uani 1 d
H2N H 0.1323(36) 0.5398(63) -0.1034(25) 0.062(12) Uiso 1 d
C1 C 0.5321(3) 0.7774(5) 0.2786(2) 0.0283(6) Uani 1 d
C2 C 0.5862(3) 0.5738(5) 0.3020(2) 0.0353(7) Uani 1 d
H2A H 0.6018(28) 0.4930(46) 0.2441(21) 0.030(8) Uiso 1 d
H2B H 0.5206(34) 0.5125(52) 0.3298(23) 0.044(10) Uiso 1 d
C3 C 0.7122(3) 0.5792(6) 0.3635(3) 0.0438(8) Uani 1 d
H3A H 0.7334(36) 0.4395(65) 0.3819(25) 0.060(11) Uiso 1 d
H3B H 0.7837(33) 0.6373(51) 0.3293(23) 0.045(10) Uiso 1 d
C4 C 0.6952(4) 0.6974(7) 0.4492(2) 0.0534(10) Uani 1 d
H4A H 0.6274(36) 0.6260(53) 0.4852(24) 0.051(11) Uiso 1 d
H4B H 0.7768(40) 0.7011(63) 0.4913(27) 0.072(13) Uiso 1 d
C5 C 0.6476(4) 0.9034(7) 0.4255(3) 0.0520(10) Uani 1 d
H5A H 0.7140(36) 0.9673(58) 0.3868(24) 0.056(11) Uiso 1 d
H5B H 0.6352(41) 0.9920(67) 0.4790(30) 0.080(14) Uiso 1 d
C6 C 0.5193(3) 0.8957(5) 0.3654(2) 0.0381(8) Uani 1 d
H6A H 0.4514(33) 0.8393(48) 0.4003(22) 0.039(9) Uiso 1 d
H6B H 0.4887(33) 1.0274(56) 0.3503(22) 0.043(10) Uiso 1 d
C7 C 0.3989(3) 0.7723(5) 0.2200(2) 0.0254(6) Uani 1 d
H7 H 0.3864(26) 0.8989(44) 0.2107(18) 0.019(7) Uiso 1 d
C8 C 0.2883(3) 0.6997(4) 0.2722(2) 0.0259(6) Uani 1 d
C9 C 0.2070(3) 0.8383(5) 0.3089(2) 0.0300(7) Uani 1 d
H9 H 0.2204(30) 0.9843(51) 0.2974(20) 0.032(9) Uiso 1 d
C10 C 0.1075(3) 0.7752(5) 0.3587(2) 0.0323(7) Uani 1 d
C11 C 0.0859(3) 0.5797(6) 0.3746(2) 0.0378(8) Uani 1 d
H11 H 0.0166(32) 0.5348(50) 0.4123(21) 0.040(9) Uiso 1 d
C12 C 0.1651(3) 0.4416(5) 0.3377(2) 0.0370(7) Uani 1 d
H12 H 0.1454(33) 0.2791(59) 0.3536(23) 0.046(10) Uiso 1 d
C13 C 0.2654(3) 0.5010(5) 0.2867(2) 0.0324(7) Uani 1 d
H13 H 0.3098(34) 0.4024(53) 0.2603(23) 0.046(10) Uiso 1 d
C14 C 0.4135(3) 0.6662(5) 0.1302(2) 0.0258(6) Uani 1 d
H14A H 0.4984(25) 0.6941(39) 0.1108(16) 0.013(6) Uiso 1 d
H14B H 0.4017(25) 0.5251(43) 0.1330(17) 0.019(7) Uiso 1 d
C15 C 0.1811(3) 0.6806(5) 0.0631(2) 0.0277(6) Uani 1 d
H15A H 0.1553(28) 0.7294(46) 0.1155(20) 0.029(8) Uiso 1 d
H15B H 0.1819(28) 0.5307(49) 0.0676(20) 0.030(8) Uiso 1 d
C16 C 0.0940(3) 0.7586(5) -0.0160(2) 0.0270(6) Uani 1 d
H16A H 0.0013(31) 0.7175(43) -0.0042(20) 0.028(7) Uiso 1 d
H16B H 0.0993(27) 0.9054(45) -0.0192(18) 0.026(8) Uiso 1 d
C17 C 0.2720(3) 0.7460(5) -0.1138(2) 0.0304(6) Uani 1 d
H17A H 0.2760(30) 0.8817(50) -0.1150(21) 0.036(9) Uiso 1 d
H17B H 0.3005(26) 0.7035(41) -0.1713(19) 0.023(7) Uiso 1 d
C18 C 0.3600(3) 0.6658(5) -0.0356(2) 0.0286(6) Uani 1 d
H18A H 0.3540(26) 0.5176(44) -0.0322(18) 0.025(7) Uiso 1 d
H18B H 0.4518(29) 0.7145(43) -0.0420(19) 0.028(8) Uiso 1 d
C19 C 0.0450(3) 0.7516(6) -0.1820(2) 0.0374(7) Uani 1 d
H19A H -0.0457(36) 0.7118(53) -0.1691(23) 0.049(10) Uiso 1 d
H19B H 0.0756(32) 0.6922(55) -0.2356(24) 0.048(10) Uiso 1 d
H19C H 0.0500(31) 0.8911(53) -0.1901(21) 0.038(9) Uiso 1 d
Cl2 Cl 0.29573(8) 1.17766(11) 0.07733(6) 0.0386(2) Uani 1 d
Cl3 Cl 0.11935(8) 0.25781(11) -0.15382(5) 0.0362(2) Uani 1 d

loop_
_atom_type_symbol
_atom_type_description
_atom_type_scat_dispersion_real
_atom_type_scat_dispersion_imag
_atom_type_scat_source
C C 0.0033 0.0016 'International Tables Vol C Tables 4.2.6.8 and 6.1.1.4'
H H 0.0000 0.0000 'International Tables Vol C Tables 4.2.6.8 and 6.1.1.4'
N N 0.0061 0.0033 'International Tables Vol C Tables 4.2.6.8 and 6.1.1.4'
O O 0.0106 0.0060 'International Tables Vol C Tables 4.2.6.8 and 6.1.1.4'
Cl Cl 0.1484 0.1585 'International Tables Vol C Tables 4.2.6.8 and 6.1.1.4'

loop_
_geom_angle_atom_site_label_1
_geom_angle_atom_site_label_2
_geom_angle_atom_site_label_3
_geom_angle
_geom_angle_publ_flag
C1 O1 H1O 114.7(27) yes
C15 N1 C18 109.3(2) yes
C15 N1 C14 114.1(2) yes
C18 N1 C14 109.5(2) yes
C15 N1 H1N 114.6(26) yes
C18 N1 H1N 102.3(25) yes
C14 N1 H1N 106.3(26) yes
C16 N2 C17 109.1(2) yes
C16 N2 C19 111.5(2) yes
C17 N2 C19 112.1(2) yes
C16 N2 H2N 108.8(21) yes
C17 N2 H2N 108.0(22) yes
C19 N2 H2N 107.2(22) yes
O1 C1 C2 111.6(2) yes
O1 C1 C6 106.7(3) yes
C2 C1 C6 110.1(3) yes
O1 C1 C7 104.7(2) yes
C2 C1 C7 113.4(2) yes
C6 C1 C7 110.1(2) yes
C1 C2 C3 113.2(3) yes
C1 C2 H2A 111.9(17) ?
C3 C2 H2A 108.8(17) ?
C1 C2 H2B 104.1(22) ?
C3 C2 H2B 111.8(21) ?
H2A C2 H2B 107.0(27) ?
C4 C3 C2 111.0(3) yes
C4 C3 H3A 108.2(22) ?
C2 C3 H3A 107.1(22) ?
C4 C3 H3B 110.2(20) ?
C2 C3 H3B 109.7(19) ?
H3A C3 H3B 110.6(29) ?
C5 C4 C3 110.8(3) yes
C5 C4 H4A 109.4(20) ?
C3 C4 H4A 107.8(20) ?
C5 C4 H4B 111.0(25) ?
C3 C4 H4B 112.4(24) ?
H4A C4 H4B 105.2(30) ?
C4 C5 C6 110.5(3) yes
C4 C5 H5A 107.5(22) ?
C6 C5 H5A 106.2(20) ?
C4 C5 H5B 115.5(25) ?
C6 C5 H5B 108.4(25) ?
H5A C5 H5B 108.3(33) ?
C1 C6 C5 112.0(3) yes
C1 C6 H6A 110.3(19) ?
C5 C6 H6A 109.3(19) ?
C1 C6 H6B 110.1(20) ?
C5 C6 H6B 110.5(21) ?
H6A C6 H6B 104.4(27) ?
C8 C7 C14 114.6(2) yes
C8 C7 C1 113.2(2) yes
C14 C7 C1 110.3(2) yes
C8 C7 H7 107.0(18) ?
C14 C7 H7 110.5(18) ?
C1 C7 H7 100.2(18) ?
C13 C8 C9 118.8(3) yes
C13 C8 C7 122.7(3) yes
C9 C8 C7 118.5(3) yes
C10 C9 C8 119.4(3) yes
C10 C9 H9 120.6(18) ?
C8 C9 H9 120.0(18) ?
C11 C10 C9 122.1(3) yes
C11 C10 Cl1 119.2(2) yes
C9 C10 Cl1 118.7(3) yes
C10 C11 C12 118.8(3) yes
C10 C11 H11 122.0(20) ?
C12 C11 H11 119.1(20) ?
C11 C12 C13 120.3(3) yes
C11 C12 H12 116.9(18) ?
C13 C12 H12 122.8(18) ?
C12 C13 C8 120.6(3) yes
C12 C13 H13 115.8(22) ?
C8 C13 H13 123.4(22) ?
N1 C14 C7 112.9(2) yes
N1 C14 H14A 105.4(14) ?
C7 C14 H14A 108.6(15) ?
N1 C14 H14B 106.2(15) ?
C7 C14 H14B 114.3(16) ?
H14A C14 H14B 109.1(22) ?
N1 C15 C16 110.4(2) yes
N1 C15 H15A 109.2(19) ?
C16 C15 H15A 109.6(18) ?
N1 C15 H15B 105.5(16) ?
C16 C15 H15B 113.7(17) ?
H15A C15 H15B 108.3(26) ?
N2 C16 C15 111.2(2) yes
N2 C16 H16A 113.0(17) ?
C15 C16 H16A 106.3(17) ?
N2 C16 H16B 106.2(16) ?
C15 C16 H16B 110.7(16) ?
H16A C16 H16B 109.5(23) ?
N2 C17 C18 110.0(2) yes
N2 C17 H17A 109.0(20) ?
C18 C17 H17A 110.5(20) ?
N2 C17 H17B 111.0(16) ?
C18 C17 H17B 110.9(16) ?
H17A C17 H17B 105.5(26) ?
N1 C18 C17 110.8(2) yes
N1 C18 H18A 105.3(16) ?
C17 C18 H18A 111.2(16) ?
N1 C18 H18B 107.8(16) ?
C17 C18 H18B 108.7(16) ?
H18A C18 H18B 113.0(23) ?
N2 C19 H19A 107.8(19) ?
N2 C19 H19B 106.2(21) ?
H19A C19 H19B 114.3(29) ?
N2 C19 H19C 111.2(19) ?
H19A C19 H19C 110.5(29) ?
H19B C19 H19C 106.8(29) ?

loop_
_geom_bond_atom_site_label_1
_geom_bond_atom_site_label_2
_geom_bond_distance
_geom_bond_publ_flag
Cl1 C10 1.747(3) yes
O1 C1 1.439(4) yes
O1 H1O 0.77(4) yes
N1 C15 1.497(4) yes
N1 C18 1.504(4) yes
N1 C14 1.520(4) yes
N1 H1N 1.02(5) yes
N2 C16 1.487(4) yes
N2 C17 1.497(4) yes
N2 C19 1.498(4) yes
N2 H2N 0.99(4) yes
C1 C2 1.528(4) yes
C1 C6 1.530(4) yes
C1 C7 1.570(4) yes
C2 C3 1.531(5) yes
C2 H2A 1.04(3) ?
C2 H2B 0.92(3) ?
C3 C4 1.523(6) yes
C3 H3A 1.01(4) ?
C3 H3B 1.01(3) ?
C4 C5 1.521(6) yes
C4 H4A 1.04(4) ?
C4 H4B 1.01(4) ?
C5 C6 1.541(5) yes
C5 H5A 1.03(4) ?
C5 H5B 1.01(5) ?
C6 H6A 0.98(3) ?
C6 H6B 0.97(4) ?
C7 C8 1.513(4) yes
C7 C14 1.530(4) yes
C7 H7 0.88(3) ?
C8 C13 1.395(4) yes
C8 C9 1.403(4) yes
C9 C10 1.381(4) yes
C9 H9 1.02(3) ?
C10 C11 1.375(5) yes
C11 C12 1.389(5) yes
C11 H11 0.99(3) ?
C12 C13 1.391(4) yes
C12 H12 1.16(4) ?
C13 H13 0.92(4) ?
C14 H14A 0.97(3) ?
C14 H14B 0.97(3) ?
C15 C16 1.516(4) yes
C15 H15A 0.90(3) ?
C15 H15B 1.02(3) ?
C16 H16A 1.03(3) ?
C16 H16B 1.00(3) ?
C17 C18 1.517(4) yes
C17 H17A 0.93(3) ?
C17 H17B 0.97(3) ?
C18 H18A 1.01(3) ?
C18 H18B 1.02(3) ?
C19 H19A 1.01(4) ?
C19 H19B 0.97(4) ?
C19 H19C 0.96(3) ?

loop_
_geom_torsion_atom_site_label_1
_geom_torsion_atom_site_label_2
_geom_torsion_atom_site_label_3
_geom_torsion_atom_site_label_4
_geom_torsion
O1 C1 C2 C3 65.3(4)
C6 C1 C2 C3 -52.9(4)
C7 C1 C2 C3 -176.8(3)
C1 C2 C3 C4 54.6(4)
C2 C3 C4 C5 -56.1(4)
C3 C4 C5 C6 57.4(4)
O1 C1 C6 C5 -67.3(4)
C2 C1 C6 C5 53.9(4)
C7 C1 C6 C5 179.6(3)
C4 C5 C6 C1 -57.0(4)
O1 C1 C7 C8 -168.3(2)
C2 C1 C7 C8 69.9(3)
C6 C1 C7 C8 -53.9(4)
O1 C1 C7 C14 61.8(3)
C2 C1 C7 C14 -60.0(3)
C6 C1 C7 C14 176.1(3)
C14 C7 C8 C13 46.9(4)
C1 C7 C8 C13 -80.8(3)
C14 C7 C8 C9 -134.4(3)
C1 C7 C8 C9 97.9(3)
C13 C8 C9 C10 0.4(4)
C7 C8 C9 C10 -178.4(3)
C8 C9 C10 C11 0.8(5)
C8 C9 C10 Cl1 -179.6(2)
C9 C10 C11 C12 -1.4(5)
Cl1 C10 C11 C12 179.0(2)
C10 C11 C12 C13 0.8(5)
C11 C12 C13 C8 0.3(5)
C9 C8 C13 C12 -0.9(4)
C7 C8 C13 C12 177.8(3)
C15 N1 C14 C7 -71.0(3)
C18 N1 C14 C7 166.0(2)
C8 C7 C14 N1 79.9(3)
C1 C7 C14 N1 -151.0(2)
C18 N1 C15 C16 -56.8(3)
C14 N1 C15 C16 -179.8(2)
C17 N2 C16 C15 -58.9(3)
C19 N2 C16 C15 176.7(3)
N1 C15 C16 N2 58.6(3)
C16 N2 C17 C18 58.8(3)
C19 N2 C17 C18 -177.2(3)
C15 N1 C18 C17 57.7(3)
C14 N1 C18 C17 -176.6(3)
N2 C17 C18 N1 -59.2(3)

loop_
_cod_related_entry_id
_cod_related_entry_database
_cod_related_entry_code
1 ChemSpider 23329002
